data_7115571
loop_
_publ_author_name
'Lankani P. Wijesinghe'
'Buddhie S. Lankage'
'Gearoid M. O Maille'
'Sarath D. Perera'
'Deanne Nolan'
'Longsheng Wang'
'Sylvia M. Draper'

_publ_section_title
;
 Methoxy functionalisation: exerting synthetic control of the
 supramolecular and electronic structure of nitrogen-doped nanographenes
;
_journal_name_full Chem.Commun.
_journal_page_first 10637
_journal_paper_doi 10.1039/C4cc03577A
_journal_volume 50
_journal_year 2014
_chemical_formula_sum 'C52 H42 N4 O6'
_chemical_formula_weight 818.89
_chemical_name_systematic
;
 ?
;
_space_group_IT_number 14
_symmetry_cell_setting monoclinic
_symmetry_space_group_name_Hall '-P 2ybc'
_symmetry_space_group_name_H-M 'P 1 21/c 1'
_atom_sites_solution_hydrogens geom
_atom_sites_solution_primary direct
_atom_sites_solution_secondary difmap
_audit_creation_method SHELXL-97
_cell_angle_alpha 90.00
_cell_angle_beta 105.408(5)
_cell_angle_gamma 90.00
_cell_formula_units_Z 4
_cell_length_a 7.8968(11)
_cell_length_b 31.810(4)
_cell_length_c 16.8438(18)
_cell_measurement_temperature 120(2)
_cell_volume 4079.0(9)
_computing_cell_refinement 'Bruker Smart'
_computing_data_collection 'Bruker Smart'
_computing_data_reduction 'Bruker Saint'
_computing_molecular_graphics Shelxtl
_computing_publication_material Shelxtl
_computing_structure_refinement 'SHELXL-97 (Sheldrick, 1997)'
_computing_structure_solution 'SHELXS-97 (Sheldrick, 1990)'
_diffrn_ambient_temperature 120(2)
_diffrn_measured_fraction_theta_full 1.000
_diffrn_measured_fraction_theta_max 1.000
_diffrn_measurement_device_type 'Bruker Smart Apex'
_diffrn_measurement_method 'omega and phi scans'
_diffrn_radiation_monochromator graphite
_diffrn_radiation_source 'fine-focus sealed tube'
_diffrn_radiation_type MoK\a
_diffrn_radiation_wavelength 0.71073
_diffrn_reflns_av_R_equivalents 0.0564
_diffrn_reflns_av_sigmaI/netI 0.0501
_diffrn_reflns_limit_h_max 9
_diffrn_reflns_limit_h_min -9
_diffrn_reflns_limit_k_max 37
_diffrn_reflns_limit_k_min -37
_diffrn_reflns_limit_l_max 20
_diffrn_reflns_limit_l_min -18
_diffrn_reflns_number 32299
_diffrn_reflns_theta_full 25.00
_diffrn_reflns_theta_max 25.00
_diffrn_reflns_theta_min 1.79
_exptl_absorpt_coefficient_mu 0.088
_exptl_absorpt_correction_T_max 1.00000
_exptl_absorpt_correction_T_min 0.841579
_exptl_absorpt_correction_type multi-scan
_exptl_absorpt_process_details 'Blessing, Acta Cryst. (1995) A51 33-38.'
_exptl_crystal_colour orange
_exptl_crystal_density_diffrn 1.333
_exptl_crystal_density_method 'not measured'
_exptl_crystal_description plate
_exptl_crystal_F_000 1720
_exptl_crystal_size_max 0.25
_exptl_crystal_size_mid 0.10
_exptl_crystal_size_min 0.08
_refine_diff_density_max 0.733
_refine_diff_density_min -0.385
_refine_diff_density_rms 0.111
_refine_ls_extinction_method none
_refine_ls_goodness_of_fit_ref 1.171
_refine_ls_hydrogen_treatment constr
_refine_ls_matrix_type full
_refine_ls_number_parameters 571
_refine_ls_number_reflns 7185
_refine_ls_number_restraints 0
_refine_ls_restrained_S_all 1.171
_refine_ls_R_factor_all 0.1329
_refine_ls_R_factor_gt 0.1140
_refine_ls_shift/su_max 0.000
_refine_ls_shift/su_mean 0.000
_refine_ls_structure_factor_coef Fsqd
_refine_ls_weighting_details 'calc w=1/[\s^2^(Fo^2^)+(0.1050P)^2^+15.6150P] where P=(Fo^2^+2Fc^2^)/3'
_refine_ls_weighting_scheme calc
_refine_ls_wR_factor_gt 0.2646
_refine_ls_wR_factor_ref 0.2750
_reflns_number_gt 5746
_reflns_number_total 7185
_reflns_threshold_expression >2sigma(I)
_cod_data_source_file c4cc03577a2.cif
_cod_data_source_block bl116c2m
_cod_depositor_comments
;

2018-02-22
Z value and formula fixed to values more according to usual
chemical conventions.                 miguel
;
_cod_original_formula_sum 'C208 H168 Cl0 N16 O24'
_cod_original_formula_weight 3275.58
_cod_original_formula_units_Z 1
_cod_original_sg_symbol_H-M P21/c
_cod_database_code 7115571

loop_
_symmetry_equiv_pos_as_xyz
'x, y, z'
'-x, y+1/2, -z+1/2'
'-x, -y, -z'
'x, -y-1/2, z-1/2'

loop_
_atom_site_label
_atom_site_type_symbol
_atom_site_fract_x
_atom_site_fract_y
_atom_site_fract_z
_atom_site_U_iso_or_equiv
_atom_site_adp_type
_atom_site_occupancy
_atom_site_symmetry_multiplicity
_atom_site_calc_flag
_atom_site_refinement_flags
O1 O 0.5626 -0.1452 0.7768 0.012 Uani 1 1 d .
O2 O 0.3456 -0.1116 0.6404 0.014 Uani 1 1 d .
O3 O 0.2971 -0.0294 0.6249 0.014 Uani 1 1 d .
O4 O 1.1918 0.0699 1.3203 0.014 Uani 1 1 d .
O5 O 1.1361 0.1512 1.3076 0.015 Uani 1 1 d .
O10 O 0.9382 0.1873 1.1676 0.016 Uani 1 1 d .
N1 N 1.1665 -0.0045 1.2463 0.013 Uani 1 1 d .
N2 N 1.1116 -0.0734 1.1875 0.016 Uani 1 1 d .
N3 N 0.9231 -0.1261 1.0684 0.016 Uani 1 1 d .
N4 N 0.7167 -0.1370 0.9377 0.016 Uani 1 1 d .
C1 C 1.0423 0.0118 1.1832 0.013 Uani 1 1 d .
C2 C 0.9494 -0.0134 1.1181 0.009 Uani 1 1 d .
C3 C 0.9894 -0.0566 1.1250 0.012 Uani 1 1 d .
C4 C 0.8921 -0.0848 1.0598 0.011 Uani 1 1 d .
C5 C 0.7720 -0.0673 0.9904 0.012 Uani 1 1 d .
C6 C 0.6890 -0.0957 0.9276 0.011 Uani 1 1 d .
C7 C 0.7359 -0.0235 0.9836 0.010 Uani 1 1 d .
C8 C 0.8245 0.0036 1.0484 0.010 Uani 1 1 d .
C9 C 0.7936 0.0474 1.0441 0.009 Uani 1 1 d .
C10 C 0.8849 0.0745 1.1105 0.011 Uani 1 1 d .
C11 C 1.0035 0.0568 1.1817 0.011 Uani 1 1 d .
C12 C 1.0828 0.0838 1.2481 0.011 Uani 1 1 d .
C13 C 0.6142 -0.0074 0.9135 0.009 Uani 1 1 d .
C14 C 0.5342 -0.0352 0.8456 0.010 Uani 1 1 d .
C15 C 0.5753 -0.0790 0.8509 0.011 Uani 1 1 d .
C16 C 0.5119 -0.1044 0.7807 0.011 Uani 1 1 d .
C17 C 0.4436 -0.1757 0.7938 0.019 Uani 1 1 d .
H17A H 0.3319 -0.1732 0.7538 0.029 Uiso 1 1 calc R
H17B H 0.4291 -0.1709 0.8479 0.029 Uiso 1 1 calc R
H17C H 0.4900 -0.2034 0.7911 0.029 Uiso 1 1 calc R
C18 C 0.4592 -0.1179 0.5886 0.016 Uani 1 1 d .
H18A H 0.5684 -0.1295 0.6202 0.025 Uiso 1 1 calc R
H18B H 0.4807 -0.0915 0.5655 0.025 Uiso 1 1 calc R
H18C H 0.4051 -0.1369 0.5450 0.025 Uiso 1 1 calc R
C19 C 0.4139 -0.0074 0.5877 0.023 Uani 1 1 d .
H19A H 0.5310 -0.0180 0.6092 0.034 Uiso 1 1 calc R
H19B H 0.4114 0.0220 0.5998 0.034 Uiso 1 1 calc R
H19C H 0.3777 -0.0115 0.5292 0.034 Uiso 1 1 calc R
C20 C 0.3771 -0.0443 0.7030 0.012 Uani 1 1 d .
C21 C 0.4117 -0.0866 0.7087 0.013 Uani 1 1 d .
C22 C 0.4248 -0.0178 0.7724 0.014 Uani 1 1 d .
C23 C 0.3748 0.0269 0.7711 0.013 Uani 1 1 d .
C24 C 0.2448 0.0435 0.7059 0.018 Uani 1 1 d .
H24 H 0.1809 0.0253 0.6657 0.022 Uiso 1 1 calc R
C25 C 0.2078 0.0857 0.6989 0.018 Uani 1 1 d .
C26 C 0.2931 0.1122 0.7626 0.018 Uani 1 1 d .
H26 H 0.2686 0.1409 0.7588 0.022 Uiso 1 1 calc R
C27 C 0.4155 0.0965 0.8326 0.012 Uani 1 1 d .
C28 C 0.4574 0.0534 0.8374 0.011 Uani 1 1 d .
C29 C 0.5822 0.0365 0.9087 0.010 Uani 1 1 d .
C30 C -0.0299 0.0704 0.5662 0.026 Uani 1 1 d .
H30A H 0.0431 0.0508 0.5470 0.039 Uiso 1 1 calc R
H30B H -0.1103 0.0834 0.5198 0.039 Uiso 1 1 calc R
H30C H -0.0948 0.0557 0.5984 0.039 Uiso 1 1 calc R
C31 C 0.0854 0.1041 0.6193 0.025 Uani 1 1 d .
C32 C 0.2044 0.1232 0.5719 0.046 Uani 1 1 d .
H32A H 0.1351 0.1327 0.5191 0.069 Uiso 1 1 calc R
H32B H 0.2870 0.1025 0.5643 0.069 Uiso 1 1 calc R
H32C H 0.2667 0.1466 0.6021 0.069 Uiso 1 1 calc R
C33 C -0.0393 0.1372 0.6383 0.041 Uani 1 1 d .
H33A H -0.1272 0.1442 0.5887 0.062 Uiso 1 1 calc R
H33B H 0.0261 0.1620 0.6601 0.062 Uiso 1 1 calc R
H33C H -0.0950 0.1262 0.6781 0.062 Uiso 1 1 calc R
C34 C 0.5093 0.1248 0.8988 0.013 Uani 1 1 d .
C35 C 0.6364 0.1083 0.9673 0.012 Uani 1 1 d .
C36 C 0.6707 0.0639 0.9733 0.011 Uani 1 1 d .
C37 C 0.7303 0.1360 1.0296 0.012 Uani 1 1 d .
C38 C 0.8570 0.1191 1.1029 0.013 Uani 1 1 d .
C39 C 1.0533 0.1263 1.2414 0.014 Uani 1 1 d .
C40 C 0.9526 0.1444 1.1693 0.013 Uani 1 1 d .
C43 C 0.6959 0.1794 1.0192 0.017 Uani 1 1 d .
H43 H 0.7605 0.1979 1.0585 0.021 Uiso 1 1 calc R
C44 C 0.5688 0.1957 0.9523 0.016 Uani 1 1 d .
C45 C 0.4753 0.1677 0.8946 0.016 Uani 1 1 d .
H45 H 0.3858 0.1779 0.8513 0.019 Uiso 1 1 calc R
C46 C 0.4185 0.2567 0.8655 0.035 Uani 1 1 d .
H46A H 0.4083 0.2868 0.8639 0.053 Uiso 1 1 calc R
H46B H 0.3052 0.2445 0.8609 0.053 Uiso 1 1 calc R
H46C H 0.4623 0.2474 0.8205 0.053 Uiso 1 1 calc R
C47 C 0.5450 0.2433 0.9466 0.021 Uani 1 1 d .
C48 C 0.7226 0.2648 0.9515 0.040 Uani 1 1 d .
H48A H 0.8011 0.2602 1.0051 0.061 Uiso 1 1 calc R
H48B H 0.7046 0.2945 0.9423 0.061 Uiso 1 1 calc R
H48C H 0.7727 0.2532 0.9103 0.061 Uiso 1 1 calc R
C49 C 0.4744 0.2586 1.0170 0.044 Uani 1 1 d .
H49A H 0.3570 0.2482 1.0097 0.066 Uiso 1 1 calc R
H49B H 0.4734 0.2887 1.0177 0.066 Uiso 1 1 calc R
H49C H 0.5481 0.2484 1.0683 0.066 Uiso 1 1 calc R
C50 C 1.1019 0.0541 1.3766 0.024 Uani 1 1 d .
H50A H 1.0384 0.0291 1.3543 0.037 Uiso 1 1 calc R
H50B H 1.0211 0.0749 1.3857 0.037 Uiso 1 1 calc R
H50C H 1.1853 0.0475 1.4279 0.037 Uiso 1 1 calc R
C51 C 1.0220 0.1721 1.3483 0.017 Uani 1 1 d .
H51A H 0.9437 0.1519 1.3621 0.026 Uiso 1 1 calc R
H51B H 0.9550 0.1931 1.3125 0.026 Uiso 1 1 calc R
H51C H 1.0908 0.1852 1.3977 0.026 Uiso 1 1 calc R
C52 C 0.8292 -0.1493 1.0070 0.016 Uani 1 1 d .
H52 H 0.8446 -0.1782 1.0135 0.019 Uiso 1 1 calc R
C53 C 1.1950 -0.0459 1.2430 0.013 Uani 1 1 d .
H53 H 1.2853 -0.0567 1.2854 0.016 Uiso 1 1 calc R
C100 C 1.0948 0.2099 1.1687 0.019 Uani 1 1 d .
H10A H 1.1435 0.1994 1.1260 0.029 Uiso 1 1 calc R
H10B H 1.1785 0.2063 1.2212 0.029 Uiso 1 1 calc R
H10C H 1.0679 0.2392 1.1595 0.029 Uiso 1 1 calc R

loop_
_atom_site_aniso_label
_atom_site_aniso_U_11
_atom_site_aniso_U_22
_atom_site_aniso_U_33
_atom_site_aniso_U_23
_atom_site_aniso_U_13
_atom_site_aniso_U_12
O1 0.017 0.009 0.012 -0.004 0.008 0.000
O2 0.017 0.015 0.009 -0.009 0.002 -0.006
O3 0.015 0.018 0.006 -0.002 -0.002 -0.003
O4 0.017 0.015 0.005 -0.002 -0.002 0.000
O5 0.016 0.014 0.011 -0.010 -0.002 0.000
O10 0.017 0.005 0.021 -0.004 -0.003 -0.001
N1 0.016 0.011 0.009 0.001 -0.001 0.000
N2 0.015 0.021 0.010 0.003 0.002 0.001
N3 0.021 0.015 0.011 0.000 0.003 0.005
N4 0.022 0.012 0.013 -0.003 0.003 0.000
C1 0.009 0.020 0.010 -0.001 0.003 -0.002
C2 0.007 0.014 0.007 -0.001 0.003 -0.002
C3 0.016 0.011 0.008 0.001 0.002 0.002
C4 0.011 0.015 0.009 0.001 0.004 0.002
C5 0.011 0.014 0.013 0.000 0.005 -0.002
C6 0.009 0.012 0.011 -0.002 0.003 0.001
C7 0.008 0.010 0.013 0.001 0.005 -0.002
C8 0.010 0.013 0.007 0.000 0.005 -0.002
C9 0.012 0.011 0.006 0.001 0.003 -0.004
C10 0.011 0.012 0.011 -0.002 0.003 -0.003
C11 0.013 0.010 0.010 -0.004 0.003 -0.004
C12 0.011 0.016 0.005 -0.001 0.002 -0.004
C13 0.010 0.011 0.008 0.001 0.004 -0.002
C14 0.010 0.012 0.009 -0.001 0.002 -0.004
C15 0.012 0.014 0.010 -0.003 0.006 -0.003
C16 0.012 0.008 0.015 -0.003 0.005 -0.004
C17 0.022 0.013 0.022 -0.002 0.006 -0.007
C18 0.019 0.017 0.013 -0.010 0.002 -0.001
C19 0.029 0.027 0.014 0.003 0.009 0.004
C20 0.013 0.015 0.007 -0.001 0.002 -0.001
C21 0.011 0.019 0.009 -0.004 0.003 -0.007
C22 0.012 0.018 0.011 -0.002 0.003 -0.002
C23 0.011 0.017 0.011 -0.003 0.003 -0.001
C24 0.017 0.026 0.010 -0.005 0.000 0.002
C25 0.021 0.025 0.008 -0.001 0.003 0.004
C26 0.025 0.011 0.017 0.000 0.001 0.004
C27 0.018 0.014 0.004 -0.001 0.001 0.002
C28 0.013 0.013 0.009 -0.001 0.004 0.000
C29 0.010 0.013 0.007 0.001 0.004 -0.003
C30 0.021 0.039 0.014 -0.003 -0.004 0.006
C31 0.035 0.020 0.011 -0.003 -0.006 0.006
C32 0.053 0.048 0.025 0.021 -0.011 -0.020
C33 0.057 0.028 0.026 0.000 -0.012 0.019
C34 0.014 0.013 0.013 -0.002 0.002 0.000
C35 0.011 0.013 0.012 -0.001 0.003 0.001
C36 0.012 0.013 0.008 -0.001 0.004 0.002
C37 0.014 0.012 0.009 0.000 0.002 -0.001
C38 0.008 0.017 0.013 -0.003 0.001 0.000
C39 0.015 0.017 0.008 -0.007 0.002 -0.006
C40 0.014 0.010 0.015 -0.002 0.004 -0.001
C43 0.020 0.016 0.012 0.000 -0.002 -0.002
C44 0.023 0.011 0.014 0.002 0.005 0.004
C45 0.021 0.016 0.009 0.002 -0.002 0.001
C46 0.053 0.013 0.028 0.002 -0.008 0.005
C47 0.033 0.006 0.018 0.002 -0.002 -0.001
C48 0.041 0.009 0.066 0.008 0.005 -0.008
C49 0.083 0.018 0.036 -0.004 0.025 0.012
C50 0.035 0.034 0.008 0.006 0.012 0.011
C51 0.024 0.013 0.015 -0.005 0.006 -0.003
C52 0.022 0.006 0.018 -0.003 0.002 -0.001
C53 0.018 0.014 0.006 0.001 -0.001 0.003
C100 0.024 0.011 0.020 -0.007 0.003 -0.003

loop_
_atom_type_symbol
_atom_type_description
_atom_type_scat_dispersion_real
_atom_type_scat_dispersion_imag
_atom_type_scat_source
C C 0.0033 0.0016 'International Tables Vol C Tables 4.2.6.8 and 6.1.1.4'
H H 0.0000 0.0000 'International Tables Vol C Tables 4.2.6.8 and 6.1.1.4'
Cl Cl 0.1484 0.1585 'International Tables Vol C Tables 4.2.6.8 and 6.1.1.4'
N N 0.0061 0.0033 'International Tables Vol C Tables 4.2.6.8 and 6.1.1.4'
O O 0.0106 0.0060 'International Tables Vol C Tables 4.2.6.8 and 6.1.1.4'

loop_
_geom_angle_atom_site_label_1
_geom_angle_atom_site_label_2
_geom_angle_atom_site_label_3
_geom_angle
C16 O1 C17 114.7
C21 O2 C18 115.6
C20 O3 C19 113.6
C12 O4 C50 113.7
C39 O5 C51 115.4
C40 O10 C100 115.8
C53 N1 C1 116.3
C53 N2 C3 114.5
C52 N3 C4 114.6
C52 N4 C6 116.8
N1 C1 C2 121.3
N1 C1 C11 119.8
C2 C1 C11 118.9
C1 C2 C3 115.8
C1 C2 C8 122.2
C3 C2 C8 122.0
N2 C3 C2 123.6
N2 C3 C4 118.1
C2 C3 C4 118.3
N3 C4 C5 122.8
N3 C4 C3 118.4
C5 C4 C3 118.8
C4 C5 C6 116.4
C4 C5 C7 122.1
C6 C5 C7 121.6
N4 C6 C5 120.4
N4 C6 C15 120.7
C5 C6 C15 118.9
C13 C7 C5 120.1
C13 C7 C8 120.8
C5 C7 C8 119.1
C9 C8 C7 121.1
C9 C8 C2 119.3
C7 C8 C2 119.6
C8 C9 C36 118.5
C8 C9 C10 120.3
C36 C9 C10 121.2
C11 C10 C38 121.0
C11 C10 C9 119.8
C38 C10 C9 119.2
C12 C11 C10 118.6
C12 C11 C1 122.2
C10 C11 C1 119.2
O4 C12 C39 116.6
O4 C12 C11 123.3
C39 C12 C11 120.1
C7 C13 C29 118.6
C7 C13 C14 119.9
C29 C13 C14 121.4
C22 C14 C15 120.8
C22 C14 C13 119.0
C15 C14 C13 120.1
C16 C15 C14 118.9
C16 C15 C6 122.0
C14 C15 C6 119.0
O1 C16 C21 117.1
O1 C16 C15 122.9
C21 C16 C15 119.5
O1 C17 H17A 109.5
O1 C17 H17B 109.5
H17A C17 H17B 109.5
O1 C17 H17C 109.5
H17A C17 H17C 109.5
H17B C17 H17C 109.5
O2 C18 H18A 109.5
O2 C18 H18B 109.5
H18A C18 H18B 109.5
O2 C18 H18C 109.5
H18A C18 H18C 109.5
H18B C18 H18C 109.5
O3 C19 H19A 109.5
O3 C19 H19B 109.5
H19A C19 H19B 109.5
O3 C19 H19C 109.5
H19A C19 H19C 109.5
H19B C19 H19C 109.5
C21 C20 O3 115.7
C21 C20 C22 121.7
O3 C20 C22 122.6
C20 C21 C16 121.4
C20 C21 O2 118.9
C16 C21 O2 119.7
C20 C22 C14 117.0
C20 C22 C23 123.6
C14 C22 C23 119.3
C24 C23 C28 119.1
C24 C23 C22 121.0
C28 C23 C22 119.9
C25 C24 C23 122.3
C25 C24 H24 118.9
C23 C24 H24 118.9
C24 C25 C26 118.7
C24 C25 C31 121.1
C26 C25 C31 120.1
C25 C26 C27 121.0
C25 C26 H26 119.5
C27 C26 H26 119.5
C26 C27 C28 119.7
C26 C27 C34 120.9
C28 C27 C34 119.3
C27 C28 C23 118.9
C27 C28 C29 120.7
C23 C28 C29 120.4
C13 C29 C36 121.0
C13 C29 C28 119.3
C36 C29 C28 119.7
C31 C30 H30A 109.5
C31 C30 H30B 109.5
H30A C30 H30B 109.5
C31 C30 H30C 109.5
H30A C30 H30C 109.5
H30B C30 H30C 109.5
C32 C31 C30 109.2
C32 C31 C33 110.9
C30 C31 C33 106.8
C32 C31 C25 106.1
C30 C31 C25 112.2
C33 C31 C25 111.6
C31 C32 H32A 109.5
C31 C32 H32B 109.5
H32A C32 H32B 109.5
C31 C32 H32C 109.5
H32A C32 H32C 109.5
H32B C32 H32C 109.5
C31 C33 H33A 109.5
C31 C33 H33B 109.5
H33A C33 H33B 109.5
C31 C33 H33C 109.5
H33A C33 H33C 109.5
H33B C33 H33C 109.5
C45 C34 C35 119.6
C45 C34 C27 120.7
C35 C34 C27 119.7
C34 C35 C37 119.3
C34 C35 C36 120.3
C37 C35 C36 120.4
C9 C36 C29 120.1
C9 C36 C35 119.7
C29 C36 C35 120.2
C43 C37 C35 118.1
C43 C37 C38 122.0
C35 C37 C38 119.9
C40 C38 C10 116.9
C40 C38 C37 123.8
C10 C38 C37 119.4
C12 C39 O5 117.7
C12 C39 C40 121.7
O5 C39 C40 120.5
O10 C40 C39 117.1
O10 C40 C38 121.5
C39 C40 C38 121.1
C44 C43 C37 122.6
C44 C43 H43 118.7
C37 C43 H43 118.7
C45 C44 C43 117.7
C45 C44 C47 124.3
C43 C44 C47 118.0
C44 C45 C34 122.5
C44 C45 H45 118.7
C34 C45 H45 118.7
C47 C46 H46A 109.5
C47 C46 H46B 109.5
H46A C46 H46B 109.5
C47 C46 H46C 109.5
H46A C46 H46C 109.5
H46B C46 H46C 109.5
C49 C47 C46 108.8
C49 C47 C44 109.4
C46 C47 C44 112.0
C49 C47 C48 109.5
C46 C47 C48 107.1
C44 C47 C48 110.0
C47 C48 H48A 109.5
C47 C48 H48B 109.5
H48A C48 H48B 109.5
C47 C48 H48C 109.5
H48A C48 H48C 109.5
H48B C48 H48C 109.5
C47 C49 H49A 109.5
C47 C49 H49B 109.5
H49A C49 H49B 109.5
C47 C49 H49C 109.5
H49A C49 H49C 109.5
H49B C49 H49C 109.5
O4 C50 H50A 109.5
O4 C50 H50B 109.5
H50A C50 H50B 109.5
O4 C50 H50C 109.5
H50A C50 H50C 109.5
H50B C50 H50C 109.5
O5 C51 H51A 109.5
O5 C51 H51B 109.5
H51A C51 H51B 109.5
O5 C51 H51C 109.5
H51A C51 H51C 109.5
H51B C51 H51C 109.5
N4 C52 N3 128.9
N4 C52 H52 115.5
N3 C52 H52 115.5
N2 C53 N1 128.4
N2 C53 H53 115.8
N1 C53 H53 115.8
O10 C100 H10A 109.5
O10 C100 H10B 109.5
H10A C100 H10B 109.5
O10 C100 H10C 109.5
H10A C100 H10C 109.5
H10B C100 H10C 109.5

loop_
_geom_bond_atom_site_label_1
_geom_bond_atom_site_label_2
_geom_bond_distance
O1 C16 1.3625
O1 C17 1.4315
O2 C21 1.3818
O2 C18 1.4229
O3 C20 1.3831
O3 C19 1.4288
O4 C12 1.3628
O4 C50 1.4199
O5 C39 1.3813
O5 C51 1.4324
O10 C40 1.3695
O10 C100 1.4266
N1 C53 1.3392
N1 C1 1.3444
N2 C53 1.3202
N2 C3 1.3356
N3 C52 1.3261
N3 C4 1.3347
N4 C52 1.3238
N4 C6 1.3365
C1 C2 1.3971
C1 C11 1.4646
C2 C3 1.4088
C2 C8 1.4242
C3 C4 1.4673
C4 C5 1.4105
C5 C6 1.4124
C5 C7 1.4208
C6 C15 1.4637
C7 C13 1.4055
C7 C8 1.4213
C8 C9 1.4124
C9 C36 1.4219
C9 C10 1.4437
C10 C11 1.4265
C10 C38 1.4365
C11 C12 1.4176
C12 C39 1.3709
C13 C29 1.4175
C13 C14 1.4507
C14 C22 1.4181
C14 C15 1.4269
C15 C16 1.4099
C16 C21 1.3817
C17 H17A 0.9600
C17 H17B 0.9600
C17 H17C 0.9600
C18 H18A 0.9600
C18 H18B 0.9600
C18 H18C 0.9600
C19 H19A 0.9600
C19 H19B 0.9600
C19 H19C 0.9600
C20 C21 1.3716
C20 C22 1.4076
C22 C23 1.4756
C23 C24 1.3916
C23 C28 1.4119
C24 C25 1.3712
C24 H24 0.9300
C25 C26 1.3916
C25 C31 1.5452
C26 C27 1.4030
C26 H26 0.9300
C27 C28 1.4069
C27 C34 1.4727
C28 C29 1.4409
C29 C36 1.4256
C30 C31 1.5328
C30 H30A 0.9600
C30 H30B 0.9600
C30 H30C 0.9600
C31 C32 1.5139
C31 C33 1.5329
C32 H32A 0.9600
C32 H32B 0.9600
C32 H32C 0.9600
C33 H33A 0.9600
C33 H33B 0.9600
C33 H33C 0.9600
C34 C45 1.3880
C34 C35 1.4134
C35 C37 1.4205
C35 C36 1.4362
C37 C43 1.4066
C37 C38 1.4695
C38 C40 1.4205
C39 C40 1.3872
C43 C44 1.3951
C43 H43 0.9300
C44 C45 1.3772
C44 C47 1.5281
C45 H45 0.9300
C46 C47 1.5240
C46 H46A 0.9600
C46 H46B 0.9600
C46 H46C 0.9600
C47 C49 1.5179
C47 C48 1.5429
C48 H48A 0.9600
C48 H48B 0.9600
C48 H48C 0.9600
C49 H49A 0.9600
C49 H49B 0.9600
C49 H49C 0.9600
C50 H50A 0.9600
C50 H50B 0.9600
C50 H50C 0.9600
C51 H51A 0.9600
C51 H51B 0.9600
C51 H51C 0.9600
C52 H52 0.9300
C53 H53 0.9300
C100 H10A 0.9600
C100 H10B 0.9600
C100 H10C 0.9600

loop_
_geom_torsion_atom_site_label_1
_geom_torsion_atom_site_label_2
_geom_torsion_atom_site_label_3
_geom_torsion_atom_site_label_4
_geom_torsion
C53 N1 C1 C2 -0.1
C53 N1 C1 C11 -179.7
N1 C1 C2 C3 2.5
C11 C1 C2 C3 -177.9
N1 C1 C2 C8 -176.4
C11 C1 C2 C8 3.1
C53 N2 C3 C2 -0.7
C53 N2 C3 C4 179.1
C1 C2 C3 N2 -2.2
C8 C2 C3 N2 176.8
C1 C2 C3 C4 178.1
C8 C2 C3 C4 -3.0
C52 N3 C4 C5 -1.2
C52 N3 C4 C3 179.7
N2 C3 C4 N3 3.7
C2 C3 C4 N3 -176.5
N2 C3 C4 C5 -175.4
C2 C3 C4 C5 4.4
N3 C4 C5 C6 -2.3
C3 C4 C5 C6 176.7
N3 C4 C5 C7 177.7
C3 C4 C5 C7 -3.2
C52 N4 C6 C5 -2.6
C52 N4 C6 C15 176.1
C4 C5 C6 N4 4.3
C7 C5 C6 N4 -175.8
C4 C5 C6 C15 -174.5
C7 C5 C6 C15 5.5
C4 C5 C7 C13 -179.5
C6 C5 C7 C13 0.5
C4 C5 C7 C8 0.5
C6 C5 C7 C8 -179.5
C13 C7 C8 C9 -0.4
C5 C7 C8 C9 179.6
C13 C7 C8 C2 -178.9
C5 C7 C8 C2 1.1
C1 C2 C8 C9 0.6
C3 C2 C8 C9 -178.3
C1 C2 C8 C7 179.1
C3 C2 C8 C7 0.3
C7 C8 C9 C36 0.3
C2 C8 C9 C36 178.9
C7 C8 C9 C10 -179.9
C2 C8 C9 C10 -1.4
C8 C9 C10 C11 -1.6
C36 C9 C10 C11 178.1
C8 C9 C10 C38 177.3
C36 C9 C10 C38 -3.0
C38 C10 C11 C12 5.1
C9 C10 C11 C12 -176.0
C38 C10 C11 C1 -173.6
C9 C10 C11 C1 5.3
N1 C1 C11 C12 -5.1
C2 C1 C11 C12 175.3
N1 C1 C11 C10 173.5
C2 C1 C11 C10 -6.0
C50 O4 C12 C39 98.5
C50 O4 C12 C11 -82.4
C10 C11 C12 O4 177.0
C1 C11 C12 O4 -4.3
C10 C11 C12 C39 -3.8
C1 C11 C12 C39 174.8
C5 C7 C13 C29 -179.7
C8 C7 C13 C29 0.3
C5 C7 C13 C14 -4.2
C8 C7 C13 C14 175.8
C7 C13 C14 C22 -174.0
C29 C13 C14 C22 1.4
C7 C13 C14 C15 1.7
C29 C13 C14 C15 177.1
C22 C14 C15 C16 2.8
C13 C14 C15 C16 -172.8
C22 C14 C15 C6 179.9
C13 C14 C15 C6 4.2
N4 C6 C15 C16 -9.6
C5 C6 C15 C16 169.2
N4 C6 C15 C14 173.5
C5 C6 C15 C14 -7.8
C17 O1 C16 C21 -90.8
C17 O1 C16 C15 97.6
C14 C15 C16 O1 171.4
C6 C15 C16 O1 -5.5
C14 C15 C16 C21 -0.1
C6 C15 C16 C21 -177.0
C19 O3 C20 C21 -103.9
C19 O3 C20 C22 74.4
O3 C20 C21 C16 171.2
C22 C20 C21 C16 -7.2
O3 C20 C21 O2 -8.3
C22 C20 C21 O2 173.3
O1 C16 C21 C20 -169.8
C15 C16 C21 C20 2.2
O1 C16 C21 O2 9.7
C15 C16 C21 O2 -178.4
C18 O2 C21 C20 92.4
C18 O2 C21 C16 -87.1
C21 C20 C22 C14 9.6
O3 C20 C22 C14 -168.6
C21 C20 C22 C23 -173.6
O3 C20 C22 C23 8.2
C15 C14 C22 C20 -7.4
C13 C14 C22 C20 168.3
C15 C14 C22 C23 175.6
C13 C14 C22 C23 -8.7
C20 C22 C23 C24 14.4
C14 C22 C23 C24 -168.9
C20 C22 C23 C28 -166.7
C14 C22 C23 C28 10.1
C28 C23 C24 C25 7.7
C22 C23 C24 C25 -173.3
C23 C24 C25 C26 -5.4
C23 C24 C25 C31 169.8
C24 C25 C26 C27 0.4
C31 C25 C26 C27 -174.9
C25 C26 C27 C28 2.2
C25 C26 C27 C34 178.2
C26 C27 C28 C23 0.1
C34 C27 C28 C23 -176.0
C26 C27 C28 C29 -179.8
C34 C27 C28 C29 4.1
C24 C23 C28 C27 -4.8
C22 C23 C28 C27 176.2
C24 C23 C28 C29 175.0
C22 C23 C28 C29 -4.0
C7 C13 C29 C36 -0.2
C14 C13 C29 C36 -175.6
C7 C13 C29 C28 -179.8
C14 C13 C29 C28 4.7
C27 C28 C29 C13 176.5
C23 C28 C29 C13 -3.3
C27 C28 C29 C36 -3.1
C23 C28 C29 C36 177.0
C24 C25 C31 C32 -100.3
C26 C25 C31 C32 74.9
C24 C25 C31 C30 18.9
C26 C25 C31 C30 -165.9
C24 C25 C31 C33 138.7
C26 C25 C31 C33 -46.1
C26 C27 C34 C45 1.8
C28 C27 C34 C45 177.8
C26 C27 C34 C35 -177.8
C28 C27 C34 C35 -1.8
C45 C34 C35 C37 -1.6
C27 C34 C35 C37 178.0
C45 C34 C35 C36 178.8
C27 C34 C35 C36 -1.6
C8 C9 C36 C29 -0.2
C10 C9 C36 C29 -179.9
C8 C9 C36 C35 179.9
C10 C9 C36 C35 0.2
C13 C29 C36 C9 0.1
C28 C29 C36 C9 179.8
C13 C29 C36 C35 -180.0
C28 C29 C36 C35 -0.3
C34 C35 C36 C9 -177.4
C37 C35 C36 C9 3.0
C34 C35 C36 C29 2.7
C37 C35 C36 C29 -176.9
C34 C35 C37 C43 -1.8
C36 C35 C37 C43 177.8
C34 C35 C37 C38 177.2
C36 C35 C37 C38 -3.2
C11 C10 C38 C40 0.0
C9 C10 C38 C40 -178.8
C11 C10 C38 C37 -178.4
C9 C10 C38 C37 2.8
C43 C37 C38 C40 0.9
C35 C37 C38 C40 -178.0
C43 C37 C38 C10 179.2
C35 C37 C38 C10 0.3
O4 C12 C39 O5 0.2
C11 C12 C39 O5 -179.0
O4 C12 C39 C40 176.4
C11 C12 C39 C40 -2.8
C51 O5 C39 C12 -114.6
C51 O5 C39 C40 69.1
C100 O10 C40 C39 68.5
C100 O10 C40 C38 -116.7
C12 C39 C40 O10 -176.9
O5 C39 C40 O10 -0.8
C12 C39 C40 C38 8.3
O5 C39 C40 C38 -175.6
C10 C38 C40 O10 178.7
C37 C38 C40 O10 -2.9
C10 C38 C40 C39 -6.7
C37 C38 C40 C39 171.7
C35 C37 C43 C44 2.8
C38 C37 C43 C44 -176.2
C37 C43 C44 C45 -0.3
C37 C43 C44 C47 -179.0
C43 C44 C45 C34 -3.4
C47 C44 C45 C34 175.3
C35 C34 C45 C44 4.3
C27 C34 C45 C44 -175.3
C45 C44 C47 C49 115.0
C43 C44 C47 C49 -66.4
C45 C44 C47 C46 -5.7
C43 C44 C47 C46 172.9
C45 C44 C47 C48 -124.6
C43 C44 C47 C48 54.0
C6 N4 C52 N3 -1.5
C4 N3 C52 N4 3.4
C3 N2 C53 N1 3.6
C1 N1 C53 N2 -3.3
